data_7115692
loop_
_publ_author_name
'Lei Wang'
'Weiting Yang'
'Yangxue Li'
'Zhigang Xie'
'Wei Zhu'
'Zhong-Ming Sun'

_publ_section_title
;
 Dynamically controlled one-pot synthesis of heterogeneous core-shell MOF
 single crystals using guest molecules
;
_journal_name_full Chem.Commun.
_journal_page_first 11653
_journal_paper_doi 10.1039/C4cc03588G
_journal_volume 50
_journal_year 2014
_chemical_formula_sum 'C186 H102 In9 N30 O72 Ru2'
_chemical_formula_weight 5144.50
_chemical_name_systematic
; 
 ? 
;
_space_group_IT_number 150
_symmetry_cell_setting trigonal
_symmetry_space_group_name_Hall 'P 3 2"'
_symmetry_space_group_name_H-M 'P 3 2 1'
_atom_sites_solution_hydrogens geom
_atom_sites_solution_primary direct
_atom_sites_solution_secondary difmap
_audit_creation_method SHELXL-97
_cell_angle_alpha 90.00
_cell_angle_beta 90.00
_cell_angle_gamma 120.00
_cell_formula_units_Z 1
_cell_length_a 15.7780(13)
_cell_length_b 15.7780(13)
_cell_length_c 28.032(5)
_cell_measurement_temperature 296(2)
_cell_volume 6043.5(13)
_computing_structure_refinement 'SHELXL-97 (Sheldrick, 1997)'
_computing_structure_solution 'SHELXS-97 (Sheldrick, 1990)'
_diffrn_ambient_temperature 296(2)
_diffrn_measured_fraction_theta_full 0.994
_diffrn_measured_fraction_theta_max 0.994
_diffrn_radiation_monochromator graphite
_diffrn_radiation_source 'fine-focus sealed tube'
_diffrn_radiation_type MoK\a
_diffrn_radiation_wavelength 0.71073
_diffrn_reflns_av_R_equivalents 0.0639
_diffrn_reflns_av_sigmaI/netI 0.0516
_diffrn_reflns_limit_h_max 19
_diffrn_reflns_limit_h_min -19
_diffrn_reflns_limit_k_max 15
_diffrn_reflns_limit_k_min -19
_diffrn_reflns_limit_l_max 33
_diffrn_reflns_limit_l_min -34
_diffrn_reflns_number 36766
_diffrn_reflns_theta_full 26.08
_diffrn_reflns_theta_max 26.08
_diffrn_reflns_theta_min 0.73
_exptl_absorpt_coefficient_mu 1.044
_exptl_absorpt_correction_T_max 0.8184
_exptl_absorpt_correction_T_min 0.6802
_exptl_absorpt_correction_type multi-scan
_exptl_absorpt_process_details sadabs
_exptl_crystal_colour orange
_exptl_crystal_density_diffrn 1.414
_exptl_crystal_density_method 'not measured'
_exptl_crystal_description hexagonal-plate
_exptl_crystal_F_000 2533
_exptl_crystal_size_max 0.40
_exptl_crystal_size_mid 0.40
_exptl_crystal_size_min 0.20
_platon_squeeze_details
;
A. L. Spek, J. Appl. Crystallogr., 2003, 36, 7-13.
A. L. Spek, Acta Crystallogr., 2009, D65, 148-155
;
_refine_diff_density_max 2.734
_refine_diff_density_min -2.413
_refine_diff_density_rms 0.156
_refine_ls_abs_structure_details 'Flack H D (1983), Acta Cryst. A39, 876-881'
_refine_ls_abs_structure_Flack 0.00
_refine_ls_extinction_method none
_refine_ls_goodness_of_fit_ref 1.066
_refine_ls_hydrogen_treatment mixed
_refine_ls_matrix_type full
_refine_ls_number_parameters 451
_refine_ls_number_reflns 7988
_refine_ls_number_restraints 18
_refine_ls_restrained_S_all 1.070
_refine_ls_R_factor_all 0.0810
_refine_ls_R_factor_gt 0.0701
_refine_ls_shift/su_max 0.000
_refine_ls_shift/su_mean 0.000
_refine_ls_structure_factor_coef Fsqd
_refine_ls_weighting_details 'calc w=1/[\s^2^(Fo^2^)+(0.0627P)^2^+46.5908P] where P=(Fo^2^+2Fc^2^)/3'
_refine_ls_weighting_scheme calc
_refine_ls_wR_factor_gt 0.1681
_refine_ls_wR_factor_ref 0.1742
_reflns_number_gt 6643
_reflns_number_total 7988
_reflns_threshold_expression >2sigma(I)
_cod_data_source_file c4cc03588g2-1.cif
_cod_data_source_block 1
_cod_original_cell_volume 6043.5(12)
_cod_original_sg_symbol_H-M P321
_cod_database_code 7115692

loop_
_symmetry_equiv_pos_as_xyz
'x, y, z'
'-y, x-y, z'
'-x+y, -x, z'
'y, x, -z'
'x-y, -y, -z'
'-x, -x+y, -z'

loop_
_atom_site_label
_atom_site_type_symbol
_atom_site_fract_x
_atom_site_fract_y
_atom_site_fract_z
_atom_site_U_iso_or_equiv
_atom_site_adp_type
_atom_site_occupancy
_atom_site_symmetry_multiplicity
_atom_site_calc_flag
_atom_site_refinement_flags
Ru1 Ru 0.6667 0.3333 0.33683(7) 0.0375(6) Uani 0.852(6) 3 d SP
In1 In 1.19531(5) 0.86199(5) 0.31962(3) 0.02967(19) Uani 1 1 d .
In2 In 0.47017(6) 0.47017(6) 0.0000 0.0260(2) Uani 1 2 d S
O1 O 1.0522(5) 0.2486(4) 0.2601(3) 0.0353(17) Uani 1 1 d .
O2 O 1.0010(7) 0.2545(6) 0.1861(3) 0.058(2) Uani 1 1 d .
O3 O 0.5791(5) 0.7162(5) 0.3817(3) 0.0411(19) Uani 1 1 d .
O4 O 0.5949(7) 0.6833(7) 0.4560(3) 0.056(2) Uani 1 1 d .
O5 O 1.0457(6) 0.8257(7) 0.3261(3) 0.053(2) Uani 1 1 d .
O6 O 1.0708(7) 0.7906(8) 0.3977(4) 0.083(3) Uani 1 1 d U
O7 O 1.1570(5) 0.7087(5) 0.3155(3) 0.0373(18) Uani 1 1 d .
O8 O 1.1271(8) 0.7381(6) 0.2406(4) 0.073(3) Uani 1 1 d .
O9 O 0.6176(5) 1.0856(5) 0.0607(3) 0.0334(17) Uani 1 1 d .
O10 O 0.6676(9) 1.0757(7) 0.1333(3) 0.088(4) Uani 1 1 d .
O11 O 0.5067(7) 0.6190(7) 0.0081(3) 0.053(2) Uani 1 1 d .
O12 O 0.5442(8) 0.5940(6) 0.0778(3) 0.066(3) Uani 1 1 d .
N1 N 1.0964(6) 0.4311(6) 0.2781(3) 0.035(2) Uani 1 1 d .
N2 N 0.7656(6) 0.7663(7) 0.3642(4) 0.035(2) Uani 1 1 d .
N3 N 0.5692(7) 0.8995(7) 0.0414(3) 0.036(2) Uani 1 1 d .
N4 N 0.7155(7) 0.2539(7) 0.2980(3) 0.041(2) Uani 1 1 d U
N5 N 0.6127(8) 0.2081(9) 0.3739(3) 0.053(3) Uani 1 1 d .
C1 C 1.0359(7) 0.2916(8) 0.2265(4) 0.037(2) Uani 1 1 d .
C2 C 1.0539(8) 0.3936(7) 0.2364(4) 0.035(2) Uani 1 1 d .
C3 C 1.0285(12) 0.4433(9) 0.2042(4) 0.059(3) Uani 1 1 d .
H3A H 0.9937 0.4132 0.1766 0.070 Uiso 1 1 calc R
C4 C 1.0572(12) 0.5411(10) 0.2146(5) 0.063(4) Uani 1 1 d .
H4A H 1.0475 0.5795 0.1926 0.075 Uiso 1 1 calc R
C5 C 1.1001(10) 0.5792(8) 0.2582(5) 0.046(3) Uani 1 1 d .
C6 C 1.1175(7) 0.5231(7) 0.2883(4) 0.029(2) Uani 1 1 d .
H6A H 1.1457 0.5493 0.3178 0.035 Uiso 1 1 calc R
C7 C 1.1311(8) 0.6835(8) 0.2715(5) 0.038(3) Uani 1 1 d .
C8 C 0.6261(8) 0.7101(8) 0.4164(5) 0.044(3) Uani 1 1 d .
C9 C 0.7295(9) 0.7301(9) 0.4053(4) 0.043(3) Uani 1 1 d .
C10 C 0.7813(9) 0.7052(12) 0.4374(5) 0.063(4) Uani 1 1 d .
H10A H 0.7532 0.6741 0.4660 0.076 Uiso 1 1 calc R
C11 C 0.8752(10) 0.7279(11) 0.4254(5) 0.062(4) Uani 1 1 d .
H11A H 0.9127 0.7155 0.4469 0.075 Uiso 1 1 calc R
C12 C 0.9147(8) 0.7704(9) 0.3801(5) 0.039(3) Uani 1 1 d .
C13 C 0.8563(7) 0.7868(8) 0.3511(4) 0.041(3) Uani 1 1 d .
H13A H 0.8792 0.8132 0.3210 0.049 Uiso 1 1 calc R
C14 C 1.0192(10) 0.7989(11) 0.3665(7) 0.064(4) Uani 1 1 d U
C15 C 0.6362(9) 1.0406(8) 0.0945(4) 0.040(3) Uani 1 1 d .
C16 C 0.6129(10) 0.9373(8) 0.0843(3) 0.040(3) Uani 1 1 d .
C17 C 0.6337(11) 0.8841(10) 0.1161(5) 0.070(5) Uani 1 1 d .
H17A H 0.6596 0.9095 0.1460 0.083 Uiso 1 1 calc R
C18 C 0.6161(12) 0.7942(9) 0.1033(5) 0.067(4) Uani 1 1 d .
H18A H 0.6345 0.7595 0.1236 0.081 Uiso 1 1 calc R
C19 C 0.5704(9) 0.7526(8) 0.0599(5) 0.045(3) Uani 1 1 d .
C20 C 0.5474(10) 0.8103(8) 0.0301(4) 0.041(3) Uani 1 1 d .
H20A H 0.5157 0.7840 0.0013 0.049 Uiso 1 1 calc R
C21 C 0.5418(10) 0.6506(9) 0.0490(5) 0.054(4) Uani 1 1 d .
C22 C 0.7677(10) 0.2891(12) 0.2571(5) 0.065(4) Uani 1 1 d .
H22A H 0.7860 0.3515 0.2460 0.078 Uiso 1 1 calc R
C23 C 0.7926(12) 0.2289(12) 0.2325(6) 0.079(5) Uani 1 1 d .
H23A H 0.8306 0.2524 0.2051 0.095 Uiso 1 1 calc R
C24 C 0.7630(13) 0.1364(13) 0.2472(6) 0.082(5) Uani 1 1 d .
H24A H 0.7791 0.0960 0.2299 0.098 Uiso 1 1 calc R
C25 C 0.7063(12) 0.1027(11) 0.2899(7) 0.080(5) Uani 1 1 d .
H25A H 0.6837 0.0395 0.3012 0.096 Uiso 1 1 calc R
C26 C 0.6869(9) 0.1648(9) 0.3131(5) 0.050(3) Uani 1 1 d .
C27 C 0.6266(9) 0.1371(10) 0.3573(5) 0.057(3) Uani 1 1 d .
C28 C 0.5950(14) 0.0464(13) 0.3786(7) 0.097(6) Uani 1 1 d .
H28A H 0.6085 0.0005 0.3653 0.116 Uiso 1 1 calc R
C29 C 0.5401(13) 0.0271(14) 0.4226(7) 0.096(6) Uani 1 1 d .
H29A H 0.5158 -0.0322 0.4386 0.115 Uiso 1 1 calc R
C30 C 0.5254(12) 0.1021(11) 0.4398(5) 0.069(4) Uani 1 1 d .
H30A H 0.4945 0.0936 0.4691 0.083 Uiso 1 1 calc R
C31 C 0.5549(9) 0.1882(10) 0.4150(5) 0.056(3) Uani 1 1 d .
H31A H 0.5366 0.2326 0.4255 0.067 Uiso 1 1 calc R

loop_
_atom_site_aniso_label
_atom_site_aniso_U_11
_atom_site_aniso_U_22
_atom_site_aniso_U_33
_atom_site_aniso_U_23
_atom_site_aniso_U_13
_atom_site_aniso_U_12
Ru1 0.0320(7) 0.0320(7) 0.0485(11) 0.000 0.000 0.0160(3)
In1 0.0224(3) 0.0226(3) 0.0503(4) 0.0022(3) 0.0005(3) 0.0160(3)
In2 0.0354(4) 0.0354(4) 0.0151(4) -0.00003(19) 0.00003(19) 0.0236(5)
O1 0.032(4) 0.010(3) 0.066(5) -0.014(3) -0.012(3) 0.012(3)
O2 0.083(6) 0.041(5) 0.043(5) -0.015(4) -0.005(4) 0.025(5)
O3 0.030(4) 0.039(4) 0.037(4) 0.008(3) 0.017(4) 0.005(3)
O4 0.061(6) 0.073(6) 0.052(5) 0.007(4) 0.001(5) 0.046(5)
O5 0.039(5) 0.060(6) 0.061(6) -0.019(5) 0.004(4) 0.024(4)
O6 0.052(5) 0.086(7) 0.127(7) 0.008(6) -0.023(5) 0.046(5)
O7 0.026(4) 0.018(3) 0.066(5) 0.000(3) -0.006(4) 0.009(3)
O8 0.090(8) 0.033(4) 0.099(8) -0.007(5) -0.042(6) 0.033(5)
O9 0.044(4) 0.019(3) 0.036(4) 0.015(3) 0.003(3) 0.015(3)
O10 0.159(11) 0.040(5) 0.047(6) -0.024(5) -0.052(6) 0.037(6)
O11 0.061(6) 0.050(5) 0.048(5) 0.001(4) -0.005(5) 0.027(5)
O12 0.095(8) 0.043(5) 0.065(6) 0.011(4) -0.016(6) 0.039(5)
N1 0.030(4) 0.021(4) 0.051(6) 0.017(4) 0.011(4) 0.011(3)
N2 0.013(4) 0.032(5) 0.062(6) 0.007(5) 0.003(4) 0.013(3)
N3 0.038(5) 0.039(5) 0.024(5) -0.013(4) -0.005(4) 0.015(4)
N4 0.043(5) 0.041(5) 0.064(5) 0.005(4) 0.013(4) 0.040(4)
N5 0.059(7) 0.075(8) 0.039(5) 0.012(5) 0.010(5) 0.045(6)
C1 0.029(5) 0.035(6) 0.042(6) 0.003(5) 0.011(4) 0.013(5)
C2 0.042(6) 0.013(5) 0.051(7) -0.006(4) -0.006(5) 0.015(5)
C3 0.092(10) 0.042(7) 0.045(7) 0.002(6) -0.013(7) 0.035(7)
C4 0.092(11) 0.046(7) 0.070(9) -0.019(7) -0.033(8) 0.050(8)
C5 0.061(8) 0.029(6) 0.053(7) -0.005(5) -0.022(6) 0.027(6)
C6 0.036(5) 0.019(5) 0.037(6) -0.001(4) 0.007(5) 0.017(4)
C7 0.033(6) 0.029(5) 0.058(8) 0.004(5) -0.009(5) 0.020(5)
C8 0.018(5) 0.041(6) 0.063(8) -0.005(5) 0.016(6) 0.007(5)
C9 0.039(7) 0.050(7) 0.045(7) -0.005(6) -0.007(6) 0.026(6)
C10 0.037(7) 0.102(12) 0.066(9) -0.014(8) -0.005(6) 0.045(8)
C11 0.040(7) 0.072(10) 0.076(9) 0.020(7) -0.007(7) 0.029(7)
C12 0.028(6) 0.044(7) 0.051(7) -0.008(5) -0.003(5) 0.023(5)
C13 0.017(5) 0.042(6) 0.058(7) 0.025(5) 0.012(5) 0.011(4)
C14 0.041(6) 0.067(7) 0.103(9) -0.001(6) -0.011(6) 0.041(6)
C15 0.084(8) 0.034(6) 0.022(5) -0.012(5) -0.023(5) 0.044(6)
C16 0.073(9) 0.029(6) 0.011(5) -0.005(4) -0.015(5) 0.020(6)
C17 0.082(10) 0.055(9) 0.066(9) -0.009(7) -0.053(9) 0.031(8)
C18 0.114(13) 0.037(7) 0.066(9) -0.006(6) -0.029(9) 0.049(8)
C19 0.059(7) 0.028(6) 0.053(8) 0.003(6) -0.006(7) 0.025(6)
C20 0.066(8) 0.036(6) 0.028(6) -0.011(5) -0.004(6) 0.031(6)
C21 0.062(9) 0.038(7) 0.053(8) -0.002(6) 0.020(7) 0.017(6)
C22 0.060(9) 0.072(10) 0.077(9) 0.010(8) 0.022(7) 0.043(8)
C23 0.078(12) 0.061(10) 0.098(12) 0.005(9) 0.028(10) 0.034(9)
C24 0.088(11) 0.079(12) 0.092(12) -0.010(9) -0.011(9) 0.051(10)
C25 0.078(10) 0.059(10) 0.118(14) -0.014(9) -0.013(10) 0.045(8)
C26 0.043(7) 0.048(7) 0.070(8) -0.006(6) -0.006(6) 0.030(6)
C27 0.036(6) 0.053(8) 0.080(9) -0.004(7) -0.019(6) 0.021(6)
C28 0.103(13) 0.069(11) 0.120(15) 0.017(10) -0.027(12) 0.045(10)
C29 0.097(13) 0.079(13) 0.101(13) 0.050(11) 0.021(10) 0.036(11)
C30 0.079(10) 0.070(9) 0.070(9) 0.014(8) 0.016(8) 0.046(9)
C31 0.049(7) 0.058(8) 0.058(8) 0.011(6) 0.017(6) 0.024(6)

loop_
_atom_type_symbol
_atom_type_description
_atom_type_scat_dispersion_real
_atom_type_scat_dispersion_imag
_atom_type_scat_source
C C 0.0033 0.0016 'International Tables Vol C Tables 4.2.6.8 and 6.1.1.4'
H H 0.0000 0.0000 'International Tables Vol C Tables 4.2.6.8 and 6.1.1.4'
N N 0.0061 0.0033 'International Tables Vol C Tables 4.2.6.8 and 6.1.1.4'
O O 0.0106 0.0060 'International Tables Vol C Tables 4.2.6.8 and 6.1.1.4'
Ru Ru -1.2594 0.8363 'International Tables Vol C Tables 4.2.6.8 and 6.1.1.4'
In In -0.7276 1.3100 'International Tables Vol C Tables 4.2.6.8 and 6.1.1.4'

loop_
_geom_angle_atom_site_label_1
_geom_angle_atom_site_label_2
_geom_angle_atom_site_label_3
_geom_angle
_geom_angle_site_symmetry_1
_geom_angle_site_symmetry_3
N5 Ru1 N5 95.6(4) 3_665 2_655
N5 Ru1 N5 95.6(4) 3_665 .
N5 Ru1 N5 95.6(4) 2_655 .
N5 Ru1 N4 169.4(4) 3_665 .
N5 Ru1 N4 92.9(4) 2_655 .
N5 Ru1 N4 77.3(4) . .
N5 Ru1 N4 77.3(4) 3_665 3_665
N5 Ru1 N4 169.4(4) 2_655 3_665
N5 Ru1 N4 92.9(4) . 3_665
N4 Ru1 N4 95.1(4) . 3_665
N5 Ru1 N4 92.9(4) 3_665 2_655
N5 Ru1 N4 77.3(4) 2_655 2_655
N5 Ru1 N4 169.4(4) . 2_655
N4 Ru1 N4 95.1(4) . 2_655
N4 Ru1 N4 95.1(4) 3_665 2_655
O5 In1 O1 84.0(3) . 3_775
O5 In1 O7 92.9(3) . .
O1 In1 O7 124.7(3) 3_775 .
O5 In1 O3 122.6(3) . 2_765
O1 In1 O3 142.9(3) 3_775 2_765
O7 In1 O3 82.8(3) . 2_765
O5 In1 N1 154.0(4) . 3_775
O1 In1 N1 73.7(3) 3_775 3_775
O7 In1 N1 89.1(3) . 3_775
O3 In1 N1 83.4(3) 2_765 3_775
O5 In1 N2 86.7(3) . 2_765
O1 In1 N2 85.0(3) 3_775 2_765
O7 In1 N2 150.2(3) . 2_765
O3 In1 N2 72.6(3) 2_765 2_765
N1 In1 N2 104.1(3) 3_775 2_765
O11 In2 O11 93.4(5) . 4
O11 In2 O9 85.5(3) . 6_655
O11 In2 O9 121.7(3) 4 6_655
O11 In2 O9 121.7(3) . 3_565
O11 In2 O9 85.5(3) 4 3_565
O9 In2 O9 142.1(4) 6_655 3_565
O11 In2 N3 86.4(4) . 3_565
O11 In2 N3 155.6(3) 4 3_565
O9 In2 N3 82.7(3) 6_655 3_565
O9 In2 N3 74.0(3) 3_565 3_565
O11 In2 N3 155.6(3) . 6_655
O11 In2 N3 86.4(4) 4 6_655
O9 In2 N3 74.0(3) 6_655 6_655
O9 In2 N3 82.7(3) 3_565 6_655
N3 In2 N3 103.6(5) 3_565 6_655
C1 O1 In1 118.7(6) . 2_755
C8 O3 In1 116.7(7) . 3_675
C14 O5 In1 108.5(9) . .
C7 O7 In1 105.1(6) . .
C15 O9 In2 118.5(6) . 2_665
C21 O11 In2 110.9(8) . .
C2 N1 C6 117.7(9) . .
C2 N1 In1 113.5(6) . 2_755
C6 N1 In1 128.4(8) . 2_755
C9 N2 C13 122.0(10) . .
C9 N2 In1 113.3(7) . 3_675
C13 N2 In1 124.5(8) . 3_675
C20 N3 C16 119.0(10) . .
C20 N3 In2 127.3(8) . 2_665
C16 N3 In2 113.4(7) . 2_665
C26 N4 C22 121.6(10) . .
C26 N4 Ru1 116.4(8) . .
C22 N4 Ru1 121.9(8) . .
C27 N5 C31 117.5(12) . .
C27 N5 Ru1 118.8(9) . .
C31 N5 Ru1 123.6(9) . .
O1 C1 O2 125.3(10) . .
O1 C1 C2 117.1(9) . .
O2 C1 C2 117.5(10) . .
N1 C2 C3 123.1(9) . .
N1 C2 C1 114.8(9) . .
C3 C2 C1 122.0(10) . .
C2 C3 C4 117.5(12) . .
C5 C4 C3 118.8(11) . .
C6 C5 C4 119.1(10) . .
C6 C5 C7 119.9(10) . .
C4 C5 C7 120.9(10) . .
N1 C6 C5 123.5(10) . .
O8 C7 O7 124.4(10) . .
O8 C7 C5 118.8(11) . .
O7 C7 C5 116.8(10) . .
O4 C8 O3 126.1(11) . .
O4 C8 C9 117.8(12) . .
O3 C8 C9 115.8(10) . .
N2 C9 C10 120.6(11) . .
N2 C9 C8 117.6(10) . .
C10 C9 C8 121.7(12) . .
C11 C10 C9 118.4(13) . .
C10 C11 C12 119.8(12) . .
C13 C12 C11 116.7(10) . .
C13 C12 C14 122.3(12) . .
C11 C12 C14 121.0(12) . .
C12 C13 N2 122.3(10) . .
O5 C14 O6 124.3(14) . .
O5 C14 C12 118.2(12) . .
O6 C14 C12 117.4(16) . .
O10 C15 O9 123.9(10) . .
O10 C15 C16 119.2(9) . .
O9 C15 C16 116.8(9) . .
N3 C16 C17 121.9(11) . .
N3 C16 C15 115.8(9) . .
C17 C16 C15 122.3(10) . .
C18 C17 C16 118.9(12) . .
C17 C18 C19 120.7(11) . .
C18 C19 C20 116.8(10) . .
C18 C19 C21 119.8(11) . .
C20 C19 C21 123.2(12) . .
N3 C20 C19 122.5(11) . .
O12 C21 O11 118.7(12) . .
O12 C21 C19 124.1(14) . .
O11 C21 C19 117.1(13) . .
N4 C22 C23 117.6(14) . .
C24 C23 C22 121.8(16) . .
C23 C24 C25 118.0(16) . .
C26 C25 C24 117.9(15) . .
N4 C26 C25 123.1(14) . .
N4 C26 C27 114.2(10) . .
C25 C26 C27 122.6(13) . .
N5 C27 C28 126.2(15) . .
N5 C27 C26 113.2(11) . .
C28 C27 C26 120.5(15) . .
C27 C28 C29 116.8(17) . .
C30 C29 C28 116.7(14) . .
C31 C30 C29 122.7(14) . .
C30 C31 N5 119.6(13) . .

loop_
_geom_bond_atom_site_label_1
_geom_bond_atom_site_label_2
_geom_bond_distance
_geom_bond_site_symmetry_2
Ru1 N5 2.007(11) 3_665
Ru1 N5 2.007(11) 2_655
Ru1 N5 2.007(11) .
Ru1 N4 2.077(8) .
Ru1 N4 2.077(8) 3_665
Ru1 N4 2.077(8) 2_655
In1 O5 2.140(8) .
In1 O1 2.143(7) 3_775
In1 O7 2.183(7) .
In1 O3 2.227(7) 2_765
In1 N1 2.276(8) 3_775
In1 N2 2.303(8) 2_765
In2 O11 2.132(9) .
In2 O11 2.132(9) 4
In2 O9 2.184(8) 6_655
In2 O9 2.184(8) 3_565
In2 N3 2.287(9) 3_565
In2 N3 2.287(9) 6_655
O1 C1 1.260(13) .
O1 In1 2.144(7) 2_755
O2 C1 1.268(13) .
O3 C8 1.255(15) .
O3 In1 2.227(7) 3_675
O4 C8 1.202(14) .
O5 C14 1.207(19) .
O6 C14 1.245(17) .
O7 C7 1.297(14) .
O8 C7 1.246(13) .
O9 C15 1.302(12) .
O9 In2 2.184(8) 2_665
O10 C15 1.208(13) .
O11 C21 1.262(16) .
O12 C21 1.219(16) .
N1 C2 1.330(14) .
N1 C6 1.347(13) .
N1 In1 2.276(8) 2_755
N2 C9 1.287(15) .
N2 C13 1.351(12) .
N2 In1 2.303(8) 3_675
N3 C20 1.310(13) .
N3 C16 1.367(13) .
N3 In2 2.287(9) 2_665
N4 C26 1.313(15) .
N4 C22 1.360(15) .
N5 C27 1.329(17) .
N5 C31 1.404(14) .
C1 C2 1.513(14) .
C2 C3 1.381(15) .
C3 C4 1.404(17) .
C4 C5 1.380(16) .
C5 C6 1.348(14) .
C5 C7 1.511(14) .
C8 C9 1.531(16) .
C9 C10 1.396(17) .
C10 C11 1.381(17) .
C11 C12 1.426(18) .
C12 C13 1.348(15) .
C12 C14 1.525(17) .
C15 C16 1.509(14) .
C16 C17 1.372(15) .
C17 C18 1.350(18) .
C18 C19 1.400(17) .
C19 C20 1.409(16) .
C19 C21 1.469(17) .
C22 C23 1.379(19) .
C23 C24 1.36(2) .
C24 C25 1.43(2) .
C25 C26 1.334(18) .
C26 C27 1.488(19) .
C27 C28 1.39(2) .
C28 C29 1.45(2) .
C29 C30 1.40(2) .
C30 C31 1.383(18) .

loop_
_platon_squeeze_void_nr
_platon_squeeze_void_average_x
_platon_squeeze_void_average_y
_platon_squeeze_void_average_z
_platon_squeeze_void_volume
_platon_squeeze_void_count_electrons
_platon_squeeze_void_content
1 -0.138 -0.108 -0.001 1976 635 ' '
